data_4131075
loop_
_publ_author_name
'Taylor, Mercedes K.'
'Run\<cevski, Tom\<ce'
'Oktawiec, Julia'
'Gonzalez, Miguel I.'
'Siegelman, Rebecca L.'
'Mason, Jarad A.'
'Ye, Jinxing'
'Brown, Craig M.'
'Long, Jeffrey R.'

_publ_section_title
;
 Tuning the Adsorption-Induced Phase Change in the Flexible Metal-Organic
 Framework Co(bdp).
;
_journal_issue 45
_journal_name_full 'Journal of the American Chemical Society'
_journal_page_first 15019
_journal_page_last 15026
_journal_paper_doi 10.1021/jacs.6b09155
_journal_volume 138
_journal_year 2016
_chemical_formula_moiety 'C14 H12 Co1 N4'
_chemical_formula_sum 'C14 H12 Co N4'
_chemical_formula_weight 295.206
_chemical_name_common Co(Me2-bdp)
_space_group_IT_number 15
_space_group_name_Hall '-C 2yc'
_space_group_name_H-M_alt 'C 1 2/c 1'
_symmetry_cell_setting monoclinic
_symmetry_Int_Tables_number 15
_symmetry_space_group_name_H-M 'C 1 2/c 1'
_cell_angle_alpha 90
_cell_angle_beta 90.081(13)
_cell_angle_gamma 90
_cell_formula_units_Z 4
_cell_length_a 24.6401(30)
_cell_length_b 8.69621(90)
_cell_length_c 7.12945(63)
_cell_measurement_temperature 298
_cell_volume 1527.7(3)
_computing_cell_refinement 'TOPAS, Bruker AXS 2005, Karlsruhe, Germany'
_computing_publication_material 'TOPAS, Bruker AXS 2005, Karlsruhe, Germany'
_computing_structure_refinement 'TOPAS, Bruker AXS 2005, Karlsruhe, Germany'
_computing_structure_solution 'TOPAS, Bruker AXS 2005, Karlsruhe, Germany'
_diffrn_ambient_temperature 298
_diffrn_detector_type 'Perkin Elmer a-Si Flat Panel'
_diffrn_measurement_device_type custom
_diffrn_radiation_monochromator 'DCM Si(111)'
_diffrn_radiation_probe x-ray
_diffrn_radiation_type synchrotron
_diffrn_radiation_wavelength 0.727680
_exptl_crystal_colour purple
_pd_char_colour purple
_pd_instr_location ' Advanced Photon Source, Argonne National Laboratory'
_pd_meas_2theta_range_inc 0.012
_pd_meas_2theta_range_max 25.788
_pd_meas_2theta_range_min 1.800
_pd_meas_number_of_points 1999
_pd_proc_2theta_range_inc 0.012
_pd_proc_2theta_range_max 25.788
_pd_proc_2theta_range_min 1.800
_pd_proc_ls_background_function 'Chebychev polynomial'
_pd_proc_ls_pref_orient_corr none
_pd_proc_ls_profile_function 'fundamental parameters approach'
_pd_proc_ls_prof_R_factor 0.082
_pd_proc_ls_prof_wR_expected 0.015
_pd_proc_ls_prof_wR_factor 0.108
_pd_spec_mounting
;
packed powder in quartz glass capillary
;
_pd_spec_mount_mode transmission
_pd_spec_shape cylinder
_pd_spec_size_axial 10
_pd_spec_size_equat 0.5
_refine_ls_extinction_method none
_refine_ls_goodness_of_fit_all 7.003
_refine_ls_hydrogen_treatment constr
_refine_ls_matrix_type fullcycle
_refine_ls_number_parameters 33
_refine_ls_number_restraints 0
_refine_ls_R_I_factor 0.042
_refine_ls_shift/su_max .01
_refine_ls_structure_factor_coef Inet
_refine_ls_weighting_scheme sigma
_cod_data_source_file ja6b09155_si_006.cif
_cod_data_source_block CoMe2bdp
_cod_depositor_comments
;
The following automatic conversions were performed:

data item '_geom_angle_publ_flag' value 'N' was changed to 'n' in
accordance with the
/home/saulius/struct/COD-crude-data/automatic-downloads/DataCite-retrospective/ACS/depositions/lib/dictionaries/cif_core.dic
dictionary named 'cif_core.dic' version 2.4.2 last updated on
2011-04-26 (18 times).

data item '_geom_bond_publ_flag' value 'N' was changed to 'n' in
accordance with the
/home/saulius/struct/COD-crude-data/automatic-downloads/DataCite-retrospective/ACS/depositions/lib/dictionaries/cif_core.dic
dictionary named 'cif_core.dic' version 2.4.2 last updated on
2011-04-26 (10 times).

Automatic conversion script
Id: cif_fix_values 6909 2019-04-08 15:41:33Z antanas 
;
_cod_original_cell_volume 1527.67(28)
_cod_original_sg_symbol_H-M 'C 2/c'
_cod_original_formula_sum 'C14 H12 Co1 N4'
_cod_database_code 4131075

loop_
_symmetry_equiv_pos_site_id
_symmetry_equiv_pos_as_xyz
1 -x,-y,-z
2 -x,y,1/2-z
3 x,-y,1/2+z
4 x,y,z
5 1/2-x,1/2-y,-z
6 1/2-x,1/2+y,1/2-z
7 1/2+x,1/2-y,1/2+z
8 1/2+x,1/2+y,z

loop_
_atom_site_label
_atom_site_type_symbol
_atom_site_symmetry_multiplicity
_atom_site_fract_x
_atom_site_fract_y
_atom_site_fract_z
_atom_site_occupancy
_atom_site_B_iso_or_equiv
Co1 Co 4 0.5 0.03517(71) 0.25 1 0.0156(4)
C1 C 8 0.4050(4) 0.203(1) 0.393(3) 1 0.0156(6)
C2 C 8 0.3892(4) 0.117(1) 0.678(3) 1 0.0156(6)
C3 C 8 0.3658(4) 0.183(1) 0.525(3) 1 0.0156(6)
C4 C 8 0.3072(4) 0.226(1) 0.505(3) 1 0.0156(6)
C5 C 8 0.2807(4) 0.303(1) 0.652(3) 1 0.0156(6)
C6 C 8 0.3127(4) 0.363(1) 0.815(3) 1 0.0156(6)
C7 C 8 0.2245(4) 0.325(1) 0.645(3) 1 0.0156(6)
N1 N 8 0.4525(4) 0.149(1) 0.464(3) 1 0.0156(6)
N2 N 8 0.4428(4) 0.096(1) 0.640(3) 1 0.0156(6)
H1 H 8 0.399288 0.253488 0.254591 1 0.0156(6)
H2 H 8 0.368676 0.0863792 0.807919 1 0.0156(6)
H3 H 8 0.34253 0.445895 0.765351 1 0.0156(6)
H4 H 8 0.285428 0.418747 0.913983 1 0.0156(6)
H5 H 8 0.333416 0.267998 0.884219 1 0.0156(6)
H6 H 8 0.204737 0.384138 0.760934 1 0.0156(6)

loop_
_atom_type_symbol
_atom_type_description
_atom_type_scat_source
C C 'International Tables Vol C Tables 4.2.6.8 and 6.1.1.4'
H H 'International Tables Vol C Tables 4.2.6.8 and 6.1.1.4'
Co Co 'International Tables Vol C Tables 4.2.6.8 and 6.1.1.4'
N N 'International Tables Vol C Tables 4.2.6.8 and 6.1.1.4'

loop_
_geom_angle_atom_site_label_1
_geom_angle_atom_site_label_2
_geom_angle_atom_site_label_3
_geom_angle
_geom_angle_publ_flag
Co1 N1 C1 111.2(15) n
Co1 N1 N2 126.3(7) n
N1 C1 H1 125.96 n
N1 C1 C3 108.1(17) n
N1 N2 C2 108.1(14) n
C1 C3 C2 107.9(11) n
C1 C3 C4 126.0(17) n
H1 C1 C3 125.96 n
C3 C2 N2 107.9(16) n
C3 C2 H2 126.05 n
C3 C4 C5 119.8(16) n
C2 C3 C4 126.1(16) n
H2 C2 N2 126.05 n
C4 C5 C7 120.0(16) n
C4 C5 C6 120.0(10) n
C5 C6 H3 109.47 n
C5 C7 H6 118.77 n
C6 C5 C7 120.0(15) n

loop_
_geom_bond_atom_site_label_1
_geom_bond_atom_site_label_2
_geom_bond_distance
_geom_bond_site_symmetry_2
_geom_bond_publ_flag
C1 C3 1.36(2) 1.555 n
C1 N1 1.358(17) 1.555 n
C2 C3 1.36(3) 1.555 n
C2 N2 1.361(15) 1.555 n
C3 C4 1.498(14) 1.555 n
C4 C5 1.41(2) 1.555 n
C5 C6 1.50(2) 1.555 n
C5 C7 1.399(14) 1.555 n
N1 N2 1.36(3) 1.555 n
N1 Co1 2.164(17) 1.555 n
